data_1521647
loop_
_publ_author_name
'Nakano, H.'
'Kishigami, A.'
'Hisa, M.'
'Kamegashira, N.'

_publ_section_title
;
 Microstructural investigation of a new complex oxide Ho2 Mn2/3 Nb4/3 O7
 with a pyrochlore-related structure
;
_journal_name_full 'Materials Research Bulletin'
_journal_page_first 2075
_journal_page_last 2084
_journal_volume 34
_journal_year 1999
_chemical_formula_sum 'Ho2 Mn0.6 Nb1.4 O7'
_chemical_name_systematic 'Ho2 (Mn0.6 Nb1.4) O7'
_space_group_IT_number 15
_symmetry_space_group_name_Hall '-C 2yc'
_symmetry_space_group_name_H-M 'C 1 2/c 1'
_cell_angle_alpha 90
_cell_angle_beta 100.575
_cell_angle_gamma 90
_cell_formula_units_Z 8
_cell_length_a 12.813
_cell_length_b 7.397
_cell_length_c 11.625
_cell_volume 1083.078
_citation_journal_id_ASTM MRBUAC
_cod_data_source_file Nakano_MRBUAC_1999_512.cif
_cod_data_source_block Ho2Mn0.6Nb1.4O7
_cod_database_code 1521647

loop_
_symmetry_equiv_pos_as_xyz
x,y,z
-x,y,-z+1/2
-x,-y,-z
x,-y,z-1/2
x+1/2,y+1/2,z
-x+1/2,y+1/2,-z+1/2
-x+1/2,-y+1/2,-z
x+1/2,-y+1/2,z-1/2

loop_
_atom_site_label
_atom_site_type_symbol
_atom_site_fract_x
_atom_site_fract_y
_atom_site_fract_z
_atom_site_occupancy
_atom_site_U_iso_or_equiv
Nb2 Nb+5 0.5 0.1217 0.25 0.7 0.0
Ho2 Ho+3 0.1214 0.1298 -0.0159 1 0.0
Nb3 Nb+5 0 0.1301 0.25 0.7 0.0
O2 O-2 0.4714 0.131 0.0736 1 0.0
O6 O-2 0.0308 0.1331 0.4102 1 0.0
Ho1 Ho+3 0.3742 0.129 0.4979 1 0.0
O7 O-2 0.12 0.0434 0.7701 1 0.0
O3 O-2 0.2118 0.1133 0.5829 1 0.0
Mn1 Mn+2 0.251 0.1204 0.7423 0.3 0.0
Mn2 Mn+2 0.5 0.1217 0.25 0.3 0.0
Nb1 Nb+5 0.251 0.1204 0.7423 0.7 0.0
O1 O-2 0.3602 0.1131 0.2916 1 0.0
Mn3 Mn+2 0 0.1301 0.25 0.3 0.0
O5 O-2 0.7024 0.1348 0.5722 1 0.0
O4 O-2 0.3986 0.1115 0.7091 1 0.0
